data_7007384
loop_
_publ_author_name
'Adams, Christopher J.'
'Crawford, Paul C.'
'Guy Orpen, A.'
'Podesta, Thomas J.'

_publ_section_title
;
 Cation and anion diversity in [M(dithiooxalate)2]2- salts: structure
 robustness in crystal synthesis.
;
_journal_issue 34
_journal_name_full 'Dalton transactions (Cambridge, England : 2003)'
_journal_page_first 4078
_journal_page_last 4092
_journal_paper_doi 10.1039/b604319d
_journal_year 2006
_chemical_formula_moiety '2(C6 H12 N O2), C4 Cu O4 S4, 2(H2 O)'
_chemical_formula_sum 'C16 H28 Cu N2 O10 S4'
_chemical_formula_weight 600.18
_chemical_name_systematic
;
?
;
_space_group_IT_number 2
_symmetry_cell_setting triclinic
_symmetry_space_group_name_Hall '-P 1'
_symmetry_space_group_name_H-M 'P -1'
_atom_sites_solution_hydrogens geom
_atom_sites_solution_primary direct
_atom_sites_solution_secondary difmap
_audit_creation_method SHELXL-97
_cell_angle_alpha 104.937(18)
_cell_angle_beta 95.186(14)
_cell_angle_gamma 106.614(14)
_cell_formula_units_Z 1
_cell_length_a 6.1177(8)
_cell_length_b 8.487(2)
_cell_length_c 12.776(3)
_cell_measurement_reflns_used 6263
_cell_measurement_temperature 173(2)
_cell_measurement_theta_max 27.48
_cell_measurement_theta_min 2.62
_cell_volume 604.4(2)
_computing_cell_refinement 'Bruker SMART'
_computing_data_collection 'Bruker SMART'
_computing_data_reduction 'Bruker SAINT'
_computing_molecular_graphics 'Bruker SHELXTL'
_computing_publication_material 'Bruker SHELXTL'
_computing_structure_refinement 'SHELXL-97 (Sheldrick, 1997)'
_computing_structure_solution 'SHELXS-97 (Sheldrick, 1990)'
_diffrn_ambient_temperature 173(2)
_diffrn_measured_fraction_theta_full 0.984
_diffrn_measured_fraction_theta_max 0.984
_diffrn_measurement_device_type 'CCD area detector'
_diffrn_measurement_method 'phi and omega scans'
_diffrn_radiation_monochromator graphite
_diffrn_radiation_source 'fine-focus sealed tube'
_diffrn_radiation_type MoK\a
_diffrn_radiation_wavelength 0.71073
_diffrn_reflns_av_R_equivalents 0.0257
_diffrn_reflns_av_sigmaI/netI 0.0362
_diffrn_reflns_limit_h_max 7
_diffrn_reflns_limit_h_min -7
_diffrn_reflns_limit_k_max 11
_diffrn_reflns_limit_k_min -11
_diffrn_reflns_limit_l_max 16
_diffrn_reflns_limit_l_min -16
_diffrn_reflns_number 6263
_diffrn_reflns_theta_full 27.48
_diffrn_reflns_theta_max 27.48
_diffrn_reflns_theta_min 2.62
_exptl_absorpt_coefficient_mu 1.303
_exptl_absorpt_correction_T_max 0.880
_exptl_absorpt_correction_T_min 0.69161136
_exptl_absorpt_correction_type multi-scan
_exptl_absorpt_process_details 'Sadabs Bruker-AXS 2001'
_exptl_crystal_colour red
_exptl_crystal_density_diffrn 1.649
_exptl_crystal_density_method 'not measured'
_exptl_crystal_description plate
_exptl_crystal_F_000 311
_exptl_crystal_size_max 0.35
_exptl_crystal_size_mid 0.20
_exptl_crystal_size_min 0.10
_refine_diff_density_max 0.403
_refine_diff_density_min -0.258
_refine_diff_density_rms 0.060
_refine_ls_extinction_method none
_refine_ls_goodness_of_fit_ref 1.028
_refine_ls_hydrogen_treatment mixed
_refine_ls_matrix_type full
_refine_ls_number_parameters 163
_refine_ls_number_reflns 2717
_refine_ls_number_restraints 0
_refine_ls_restrained_S_all 1.028
_refine_ls_R_factor_all 0.0358
_refine_ls_R_factor_gt 0.0262
_refine_ls_shift/su_max 0.001
_refine_ls_shift/su_mean 0.000
_refine_ls_structure_factor_coef Fsqd
_refine_ls_weighting_details 'calc w=1/[\s^2^(Fo^2^)+(0.0355P)^2^+0.0986P] where P=(Fo^2^+2Fc^2^)/3'
_refine_ls_weighting_scheme calc
_refine_ls_wR_factor_gt 0.0655
_refine_ls_wR_factor_ref 0.0704
_reflns_number_gt 2294
_reflns_number_total 2717
_reflns_threshold_expression >2sigma(I)
_cod_data_source_file b604319d.txt
_cod_data_source_block 18
_cod_depositor_comments
;
The following automatic conversions were performed:
'_symmetry_cell_setting' value 'Triclinic' changed to 'triclinic'
according to '/home/saulius/struct/CIF-dictionaries/cif_core.dic'
dictionary named 'cif_core.dic' version 2.4.1 from 2010-06-29.

Automatic conversion script
Id: cif_fix_enum 1527 2010-12-29 10:47:43Z saulius 
;
_cod_original_sg_symbol_H-M P-1
_cod_database_code 7007384

loop_
_symmetry_equiv_pos_as_xyz
'x, y, z'
'-x, -y, -z'

loop_
_atom_site_label
_atom_site_type_symbol
_atom_site_fract_x
_atom_site_fract_y
_atom_site_fract_z
_atom_site_U_iso_or_equiv
_atom_site_adp_type
_atom_site_occupancy
_atom_site_symmetry_multiplicity
_atom_site_calc_flag
_atom_site_refinement_flags
_atom_site_disorder_assembly
_atom_site_disorder_group
Cu1 Cu 1.0000 0.0000 0.5000 0.01860(10) Uani 1 2 d S . .
S1 S 0.69484(8) -0.09012(6) 0.35847(4) 0.02652(12) Uani 1 1 d . . .
S2 S 0.95292(8) 0.26367(6) 0.55660(4) 0.02476(12) Uani 1 1 d . . .
O1 O 0.3905(2) 0.06275(16) 0.32931(10) 0.0254(3) Uani 1 1 d . . .
C1 C 0.5728(3) 0.0704(2) 0.38302(14) 0.0183(3) Uani 1 1 d . . .
N1 N 0.2841(2) 0.37218(19) 0.31850(12) 0.0214(3) Uani 1 1 d . . .
H1A H 0.3128 0.2814 0.3373 0.026 Uiso 1 1 calc R . .
H1B H 0.3086 0.4603 0.3824 0.026 Uiso 1 1 calc R . .
C4 C 0.1556(3) 0.2319(2) 0.08130(14) 0.0227(4) Uani 1 1 d . . .
H4A H 0.1232 0.3289 0.0609 0.027 Uiso 1 1 calc R . .
H4B H 0.1288 0.1361 0.0131 0.027 Uiso 1 1 calc R . .
C5 C 0.4078(3) 0.2887(2) 0.13915(14) 0.0208(4) Uani 1 1 d . . .
H5A H 0.4354 0.1875 0.1574 0.025 Uiso 1 1 calc R . .
C6 C 0.4512(3) 0.4316(2) 0.24692(14) 0.0216(4) Uani 1 1 d . . .
H6A H 0.6121 0.4619 0.2854 0.026 Uiso 1 1 calc R . .
H6B H 0.4311 0.5356 0.2315 0.026 Uiso 1 1 calc R . .
C8 C 0.5766(3) 0.3439(2) 0.06534(15) 0.0233(4) Uani 1 1 d . . .
C3 C -0.0058(3) 0.1734(2) 0.15786(14) 0.0224(4) Uani 1 1 d . . .
H3A H -0.1689 0.1392 0.1211 0.027 Uiso 1 1 calc R . .
H3B H 0.0203 0.0719 0.1744 0.027 Uiso 1 1 calc R . .
O4 O 0.5442(3) 0.22040(19) -0.02689(12) 0.0331(3) Uani 1 1 d . . .
O3 O 0.7252(2) 0.48303(18) 0.08961(12) 0.0341(3) Uani 1 1 d . . .
C7 C 0.0372(3) 0.3172(2) 0.26414(14) 0.0234(4) Uani 1 1 d . . .
H7A H 0.0014 0.4161 0.2483 0.028 Uiso 1 1 calc R . .
H7B H -0.0655 0.2766 0.3140 0.028 Uiso 1 1 calc R . .
O5 O 0.8290(3) 0.2729(2) 0.83665(13) 0.0402(4) Uani 1 1 d . . .
O2 O 0.6082(2) 0.35447(16) 0.48617(10) 0.0240(3) Uani 1 1 d . . .
C2 C 0.6988(3) 0.2413(2) 0.47651(13) 0.0184(3) Uani 1 1 d . . .
H5B H 0.791(4) 0.186(4) 0.781(2) 0.050(8) Uiso 1 1 d . . .
H5C H 0.951(5) 0.314(4) 0.847(2) 0.046(8) Uiso 1 1 d . . .
H4C H 0.632(4) 0.246(3) -0.059(2) 0.040(8) Uiso 1 1 d . . .

loop_
_atom_site_aniso_label
_atom_site_aniso_U_11
_atom_site_aniso_U_22
_atom_site_aniso_U_33
_atom_site_aniso_U_23
_atom_site_aniso_U_13
_atom_site_aniso_U_12
Cu1 0.01879(16) 0.01569(16) 0.02006(16) 0.00333(12) -0.00067(12) 0.00663(12)
S1 0.0286(2) 0.0176(2) 0.0277(2) -0.00176(18) -0.00799(19) 0.01042(19)
S2 0.0247(2) 0.0182(2) 0.0261(2) -0.00121(18) -0.00643(18) 0.00919(18)
O1 0.0249(7) 0.0215(7) 0.0266(7) 0.0037(5) -0.0055(5) 0.0088(5)
C1 0.0208(8) 0.0163(8) 0.0174(8) 0.0055(7) 0.0028(7) 0.0052(7)
N1 0.0253(8) 0.0204(8) 0.0176(7) 0.0024(6) 0.0005(6) 0.0101(6)
C4 0.0213(9) 0.0227(9) 0.0173(8) 0.0012(7) 0.0015(7) 0.0016(7)
C5 0.0205(8) 0.0192(9) 0.0202(8) 0.0041(7) 0.0026(7) 0.0045(7)
C6 0.0206(8) 0.0196(9) 0.0199(8) 0.0022(7) -0.0006(7) 0.0035(7)
C8 0.0185(8) 0.0272(10) 0.0237(9) 0.0080(8) 0.0016(7) 0.0071(7)
C3 0.0190(8) 0.0230(9) 0.0207(8) 0.0033(7) 0.0017(7) 0.0032(7)
O4 0.0343(8) 0.0312(8) 0.0273(7) 0.0038(6) 0.0160(7) 0.0018(6)
O3 0.0273(7) 0.0304(8) 0.0355(8) 0.0079(6) 0.0075(6) -0.0034(6)
C7 0.0232(9) 0.0257(10) 0.0217(9) 0.0047(7) 0.0051(7) 0.0102(7)
O5 0.0270(8) 0.0475(10) 0.0260(8) -0.0044(7) 0.0077(7) -0.0054(7)
O2 0.0285(7) 0.0218(7) 0.0212(6) 0.0018(5) -0.0010(5) 0.0132(5)
C2 0.0208(8) 0.0191(9) 0.0164(8) 0.0064(7) 0.0050(7) 0.0065(7)

loop_
_atom_type_symbol
_atom_type_description
_atom_type_scat_dispersion_real
_atom_type_scat_dispersion_imag
_atom_type_scat_source
C C 0.0033 0.0016 'International Tables Vol C Tables 4.2.6.8 and 6.1.1.4'
H H 0.0000 0.0000 'International Tables Vol C Tables 4.2.6.8 and 6.1.1.4'
N N 0.0061 0.0033 'International Tables Vol C Tables 4.2.6.8 and 6.1.1.4'
O O 0.0106 0.0060 'International Tables Vol C Tables 4.2.6.8 and 6.1.1.4'
S S 0.1246 0.1234 'International Tables Vol C Tables 4.2.6.8 and 6.1.1.4'
Cu Cu 0.3201 1.2651 'International Tables Vol C Tables 4.2.6.8 and 6.1.1.4'

loop_
_geom_angle_atom_site_label_1
_geom_angle_atom_site_label_2
_geom_angle_atom_site_label_3
_geom_angle
_geom_angle_site_symmetry_1
_geom_angle_site_symmetry_3
_geom_angle_publ_flag
S2 Cu1 S2 180.0 . 2_756 ?
S2 Cu1 S1 90.99(2) . . ?
S2 Cu1 S1 89.01(2) 2_756 . ?
S2 Cu1 S1 89.01(2) . 2_756 ?
S2 Cu1 S1 90.99(2) 2_756 2_756 ?
S1 Cu1 S1 180.0 . 2_756 ?
C1 S1 Cu1 104.51(6) . . ?
C2 S2 Cu1 104.26(6) . . ?
O1 C1 C2 116.39(15) . . ?
O1 C1 S1 124.16(14) . . ?
C2 C1 S1 119.43(12) . . ?
C7 N1 C6 112.92(13) . . ?
C7 N1 H1A 109.0 . . ?
C6 N1 H1A 109.0 . . ?
C7 N1 H1B 109.0 . . ?
C6 N1 H1B 109.0 . . ?
H1A N1 H1B 107.8 . . ?
C3 C4 C5 109.59(14) . . ?
C3 C4 H4A 109.8 . . ?
C5 C4 H4A 109.8 . . ?
C3 C4 H4B 109.8 . . ?
C5 C4 H4B 109.8 . . ?
H4A C4 H4B 108.2 . . ?
C8 C5 C6 110.94(14) . . ?
C8 C5 C4 111.82(14) . . ?
C6 C5 C4 110.77(15) . . ?
C8 C5 H5A 107.7 . . ?
C6 C5 H5A 107.7 . . ?
C4 C5 H5A 107.7 . . ?
N1 C6 C5 109.62(14) . . ?
N1 C6 H6A 109.7 . . ?
C5 C6 H6A 109.7 . . ?
N1 C6 H6B 109.7 . . ?
C5 C6 H6B 109.7 . . ?
H6A C6 H6B 108.2 . . ?
O3 C8 O4 124.42(17) . . ?
O3 C8 C5 124.03(17) . . ?
O4 C8 C5 111.53(15) . . ?
C7 C3 C4 110.48(15) . . ?
C7 C3 H3A 109.6 . . ?
C4 C3 H3A 109.6 . . ?
C7 C3 H3B 109.6 . . ?
C4 C3 H3B 109.6 . . ?
H3A C3 H3B 108.1 . . ?
C8 O4 H4C 110(2) . . ?
N1 C7 C3 109.78(14) . . ?
N1 C7 H7A 109.7 . . ?
C3 C7 H7A 109.7 . . ?
N1 C7 H7B 109.7 . . ?
C3 C7 H7B 109.7 . . ?
H7A C7 H7B 108.2 . . ?
H5B O5 H5C 110(3) . . ?
O2 C2 C1 116.15(14) . . ?
O2 C2 S2 124.00(13) . . ?
C1 C2 S2 119.84(12) . . ?

loop_
_geom_bond_atom_site_label_1
_geom_bond_atom_site_label_2
_geom_bond_distance
_geom_bond_site_symmetry_2
_geom_bond_publ_flag
Cu1 S2 2.2772(7) . ?
Cu1 S2 2.2772(7) 2_756 ?
Cu1 S1 2.2804(7) . ?
Cu1 S1 2.2804(7) 2_756 ?
S1 C1 1.7076(18) . ?
S2 C2 1.7158(17) . ?
O1 C1 1.231(2) . ?
C1 C2 1.557(2) . ?
N1 C7 1.490(2) . ?
N1 C6 1.499(2) . ?
N1 H1A 0.9200 . ?
N1 H1B 0.9200 . ?
C4 C3 1.524(2) . ?
C4 C5 1.531(2) . ?
C4 H4A 0.9900 . ?
C4 H4B 0.9900 . ?
C5 C8 1.517(2) . ?
C5 C6 1.525(2) . ?
C5 H5A 1.0000 . ?
C6 H6A 0.9900 . ?
C6 H6B 0.9900 . ?
C8 O3 1.210(2) . ?
C8 O4 1.315(2) . ?
C3 C7 1.516(2) . ?
C3 H3A 0.9900 . ?
C3 H3B 0.9900 . ?
O4 H4C 0.72(2) . ?
C7 H7A 0.9900 . ?
C7 H7B 0.9900 . ?
O5 H5B 0.84(3) . ?
O5 H5C 0.71(3) . ?
O2 C2 1.225(2) . ?

loop_
_geom_torsion_atom_site_label_1
_geom_torsion_atom_site_label_2
_geom_torsion_atom_site_label_3
_geom_torsion_atom_site_label_4
_geom_torsion
_geom_torsion_site_symmetry_1
_geom_torsion_site_symmetry_2
_geom_torsion_site_symmetry_3
_geom_torsion_site_symmetry_4
_geom_torsion_publ_flag
S2 Cu1 S1 C1 -8.78(6) . . . . ?
S2 Cu1 S1 C1 171.22(6) 2_756 . . . ?
S1 Cu1 S2 C2 7.80(6) . . . . ?
S1 Cu1 S2 C2 -172.20(6) 2_756 . . . ?
Cu1 S1 C1 O1 -173.61(14) . . . . ?
Cu1 S1 C1 C2 8.19(14) . . . . ?
C3 C4 C5 C8 178.50(15) . . . . ?
C3 C4 C5 C6 -57.2(2) . . . . ?
C7 N1 C6 C5 -57.01(19) . . . . ?
C8 C5 C6 N1 -179.21(13) . . . . ?
C4 C5 C6 N1 55.99(19) . . . . ?
C6 C5 C8 O3 0.0(3) . . . . ?
C4 C5 C8 O3 124.25(19) . . . . ?
C6 C5 C8 O4 178.64(15) . . . . ?
C4 C5 C8 O4 -57.1(2) . . . . ?
C5 C4 C3 C7 57.9(2) . . . . ?
C6 N1 C7 C3 57.99(19) . . . . ?
C4 C3 C7 N1 -57.79(19) . . . . ?
O1 C1 C2 O2 -1.9(2) . . . . ?
S1 C1 C2 O2 176.41(13) . . . . ?
O1 C1 C2 S2 179.49(13) . . . . ?
S1 C1 C2 S2 -2.16(19) . . . . ?
Cu1 S2 C2 O2 176.38(14) . . . . ?
Cu1 S2 C2 C1 -5.16(14) . . . . ?
